data_1502701
loop_
_publ_author_name
'Mart\'inez Casado, F J'
'Ramos Riesco, M.'
'da Silva, I.'
'Labrador, A.'
'Redondo, M. I.'
'Garc\'ia P\'erez, M V'
'L\'opez-Andr\'es, S'
'Rodr\'iguez Cheda, J A'

_publ_section_title
;
 Thermal and structural study of the crystal phases and mesophases in the
 lithium and thallium(i) propanoates and pentanoates binary systems:
 formation of mixed salts and stabilization of the ionic liquid crystal
 phase.
;
_journal_issue 31
_journal_name_full 'The journal of physical chemistry. B'
_journal_page_first 10075
_journal_page_last 10085
_journal_paper_doi 10.1021/jp1031702
_journal_volume 114
_journal_year 2010
_chemical_formula_moiety (Tl+),(C4H7O2)-
_chemical_formula_sum 'C3 H5 O2 Tl'
_chemical_formula_weight 277.44
_chemical_melting_point 466.6
_chemical_name_common 'Thallium(I) propanoate'
_chemical_name_systematic
;
Thallium(I) propionoate
;
_space_group_IT_number 29
_symmetry_cell_setting orthorhombic
_symmetry_space_group_name_Hall 'P 2c -2ac'
_symmetry_space_group_name_H-M 'P c a 21'
_atom_sites_solution_hydrogens geom
_atom_sites_solution_primary direct
_atom_sites_solution_secondary difmap
_audit_creation_method SHELXL-97
_audit_update_record
;
2010-03-09 # Formatted by publCIF
;
_cell_angle_alpha 90.00
_cell_angle_beta 90.00
_cell_angle_gamma 90.00
_cell_formula_units_Z 12
_cell_length_a 7.3020(15)
_cell_length_b 10.636(2)
_cell_length_c 21.028(4)
_cell_measurement_temperature 298(2)
_cell_volume 1633.1(6)
_computing_cell_refinement 'DENZO-SMN (Otwinowski & Minor, 1997)'
_computing_data_collection 'CCD Server Software Huber'
_computing_data_reduction DENZO-SMN
_computing_molecular_graphics 'Mercury 1.4.2. and ORTEP-3 (Farrugia, 1997)'
_computing_publication_material 'SHELXL-97 (Sheldrick, 1997)'
_computing_structure_refinement 'SHELXL-97 (Sheldrick, 1997)'
_computing_structure_solution 'SHELXS-97 (Sheldrick, 1990)'
_diffrn_ambient_temperature 298(2)
_diffrn_detector_area_resol_mean 9.77
_diffrn_measured_fraction_theta_full 0.948
_diffrn_measured_fraction_theta_max 0.948
_diffrn_measurement_device_type ADSCq210rCCD-HUBER
_diffrn_measurement_method 'f\ scans'
_diffrn_radiation_monochromator Synchrotron
_diffrn_radiation_source Synchrotron
_diffrn_radiation_type Synchrotron
_diffrn_radiation_wavelength 0.75130
_diffrn_reflns_av_R_equivalents 0.0584
_diffrn_reflns_av_sigmaI/netI 0.0779
_diffrn_reflns_limit_h_max 8
_diffrn_reflns_limit_h_min 0
_diffrn_reflns_limit_k_max 12
_diffrn_reflns_limit_k_min -12
_diffrn_reflns_limit_l_max 25
_diffrn_reflns_limit_l_min -25
_diffrn_reflns_number 4359
_diffrn_reflns_theta_full 26.99
_diffrn_reflns_theta_max 26.99
_diffrn_reflns_theta_min 2.05
_exptl_absorpt_coefficient_mu 32.946
_exptl_absorpt_correction_T_max 0.1528
_exptl_absorpt_correction_T_min 0.1251
_exptl_absorpt_correction_type cylinder
_exptl_absorpt_process_details 'C.W.Dwiggins Jr (Acta Cryst.(1975) A31,146-148).'
_exptl_crystal_colour colorless
_exptl_crystal_density_diffrn 3.385
_exptl_crystal_density_method 'not measured'
_exptl_crystal_description flake
_exptl_crystal_F_000 1440
_exptl_crystal_size_max 0.08
_exptl_crystal_size_mid 0.04
_exptl_crystal_size_min 0.01
_refine_diff_density_max 1.748
_refine_diff_density_min -1.217
_refine_diff_density_rms 0.257
_refine_ls_abs_structure_details 'Flack H D (1983), Acta Cryst. A39, 876-881'
_refine_ls_abs_structure_Flack 0.47(7)
_refine_ls_extinction_coef 0.0043(10)
_refine_ls_extinction_expression Fc^*^=kFc[1+0.001xFc^2^\l^3^/sin(2\q)]^-1/4^
_refine_ls_extinction_method SHELXL
_refine_ls_goodness_of_fit_ref 1.020
_refine_ls_hydrogen_treatment noref
_refine_ls_matrix_type full
_refine_ls_number_parameters 165
_refine_ls_number_reflns 2535
_refine_ls_number_restraints 19
_refine_ls_restrained_S_all 1.290
_refine_ls_R_factor_all 0.0976
_refine_ls_R_factor_gt 0.0700
_refine_ls_shift/su_max 0.000
_refine_ls_shift/su_mean 0.000
_refine_ls_structure_factor_coef Fsqd
_refine_ls_weighting_details 'calc w=1/[\s^2^(Fo^2^)+(0.1186P)^2^+0.0000P] where P=(Fo^2^+2Fc^2^)/3'
_refine_ls_weighting_scheme calc
_refine_ls_wR_factor_gt 0.1760
_refine_ls_wR_factor_ref 0.2100
_reflns_number_gt 1584
_reflns_number_total 2535
_reflns_threshold_expression >2sigma(I)
_cod_data_source_file jp1031702_si_002.cif
_cod_data_source_block TlC3
_cod_depositor_comments
;
The following automatic conversions were performed:

'_symmetry_cell_setting' value 'Orthorhombic' changed to
'orthorhombic' according to
/home/saulius/struct/CIF-dictionaries/cif_core.dic dictionary named
'cif_core.dic' version 2.4.2 from 2011-04-26.

Automatic conversion script
Id: cif_fix_values 1715 2011-07-08 13:25:40Z adriana 
;
_cod_database_code 1502701

loop_
_symmetry_equiv_pos_as_xyz
'x, y, z'
'-x, -y, z+1/2'
'x+1/2, -y, z'
'-x+1/2, y, z+1/2'

loop_
_atom_site_label
_atom_site_type_symbol
_atom_site_fract_x
_atom_site_fract_y
_atom_site_fract_z
_atom_site_U_iso_or_equiv
_atom_site_adp_type
_atom_site_occupancy
_atom_site_symmetry_multiplicity
_atom_site_calc_flag
_atom_site_refinement_flags
C4 C 0.562(5) -0.160(4) 0.5475(19) 0.115(16) Uani 1 1 d D
C7 C 0.222(6) -0.174(3) 0.374(3) 0.18(3) Uani 1 1 d D
O6 O 0.339(11) -0.124(3) 0.404(2) 0.28(4) Uani 1 1 d D
O3 O 0.679(4) -0.120(3) 0.5130(17) 0.130(13) Uani 1 1 d D
O4 O 0.443(4) -0.112(3) 0.578(2) 0.126(12) Uani 1 1 d D
O5 O 0.087(5) -0.124(3) 0.353(2) 0.156(16) Uani 1 1 d D
O1 O 0.695(4) -0.115(3) 0.2316(17) 0.33(5) Uani 1 1 d D
O2 O 0.443(5) -0.121(3) 0.186(2) 0.19(3) Uani 1 1 d D
C8 C 0.220(7) -0.315(3) 0.381(3) 0.23(4) Uani 1 1 d D
H8A H 0.3447 -0.3450 0.3779 0.281 Uiso 1 1 calc R
H8B H 0.1742 -0.3353 0.4226 0.281 Uiso 1 1 calc R
C5 C 0.535(7) -0.300(4) 0.552(4) 0.38(9) Uani 1 1 d D
H5A H 0.5773 -0.3280 0.5936 0.451 Uiso 1 1 calc R
H5B H 0.4049 -0.3180 0.5496 0.451 Uiso 1 1 calc R
C1 C 0.573(4) -0.181(2) 0.2085 0.17(3) Uani 1 1 d D
C2 C 0.581(7) -0.326(2) 0.208(2) 0.19(3) Uani 1 1 d D
H2A H 0.7074 -0.3533 0.2061 0.234 Uiso 1 1 calc R
H2B H 0.5282 -0.3583 0.2473 0.234 Uiso 1 1 calc R
C3 C 0.48(2) -0.378(3) 0.152(6) 0.7(2) Uani 1 1 d D
H3A H 0.4738 -0.4680 0.1551 0.992 Uiso 1 1 calc R
H3B H 0.5378 -0.3536 0.1137 0.992 Uiso 1 1 calc R
H3C H 0.3549 -0.3453 0.1525 0.992 Uiso 1 1 calc R
C6 C 0.632(10) -0.373(5) 0.502(3) 0.25(5) Uani 1 1 d D
H6A H 0.6103 -0.4609 0.5079 0.378 Uiso 1 1 calc R
H6B H 0.7616 -0.3565 0.5047 0.378 Uiso 1 1 calc R
H6C H 0.5883 -0.3475 0.4609 0.378 Uiso 1 1 calc R
C9 C 0.11(2) -0.385(5) 0.333(6) 0.60(19) Uani 1 1 d D
H91 H 0.1136 -0.4733 0.3411 0.901 Uiso 1 1 calc R
H92 H 0.1531 -0.3682 0.2907 0.901 Uiso 1 1 calc R
H93 H -0.0182 -0.3575 0.3352 0.901 Uiso 1 1 calc R
Tl1 Tl 0.18455(18) 0.11364(12) 0.3730(11) 0.1118(7) Uani 1 1 d .
Tl2 Tl 0.5676(4) 0.1127(2) 0.2074(11) 0.1060(9) Uani 1 1 d .
Tl3 Tl 0.5686(4) 0.1128(2) 0.5384(11) 0.1068(10) Uani 1 1 d .

loop_
_atom_site_aniso_label
_atom_site_aniso_U_11
_atom_site_aniso_U_22
_atom_site_aniso_U_33
_atom_site_aniso_U_23
_atom_site_aniso_U_13
_atom_site_aniso_U_12
C4 0.08(2) 0.15(4) 0.12(3) 0.02(3) 0.03(2) 0.05(3)
C7 0.12(3) 0.24(7) 0.18(5) 0.13(6) -0.03(5) 0.03(4)
O6 0.53(12) 0.09(2) 0.22(5) -0.015(19) -0.22(6) -0.01(3)
O3 0.08(2) 0.16(3) 0.15(3) 0.00(2) 0.01(2) 0.013(18)
O4 0.11(2) 0.17(3) 0.094(18) -0.016(13) 0.006(15) -0.009(17)
O5 0.19(5) 0.13(2) 0.14(4) -0.014(15) 0.01(3) -0.041(19)
O1 0.33(9) 0.43(10) 0.22(6) -0.12(6) 0.05(7) -0.21(7)
O2 0.32(10) 0.09(3) 0.15(4) -0.01(2) -0.06(4) 0.04(3)
C8 0.29(7) 0.11(4) 0.31(8) 0.04(4) 0.23(7) 0.06(4)
C5 0.18(6) 0.7(2) 0.21(7) -0.17(11) -0.09(5) 0.26(11)
C1 0.31(8) 0.05(2) 0.14(4) 0.01(2) 0.10(5) -0.04(3)
C2 0.20(6) 0.15(6) 0.24(7) 0.07(4) 0.09(6) 0.00(4)
C3 0.7(4) 0.17(10) 1.1(5) -0.05(17) -0.3(4) 0.24(17)
C6 0.28(8) 0.15(6) 0.33(9) 0.02(6) -0.14(8) -0.13(6)
C9 1.0(5) 0.02(3) 0.8(3) -0.03(6) 0.2(4) -0.01(7)
Tl1 0.0934(10) 0.1509(13) 0.0913(9) 0.005(2) -0.0067(18) -0.0100(5)
Tl2 0.0879(19) 0.139(2) 0.0910(17) 0.0004(18) 0.0003(14) 0.0002(14)
Tl3 0.0852(18) 0.147(2) 0.0886(17) 0.0083(19) 0.0007(13) -0.0002(14)

loop_
_atom_type_symbol
_atom_type_description
_atom_type_scat_dispersion_real
_atom_type_scat_dispersion_imag
_atom_type_scat_source
C C -0.0020 0.0018 'International Tables Vol C Tables 4.2.6.8 and 6.1.1.4'
H H 0.0000 0.0000 'International Tables Vol C Tables 4.2.6.8 and 6.1.1.4'
O O -0.0041 0.0069 'International Tables Vol C Tables 4.2.6.8 and 6.1.1.4'
Tl Tl -4.2613 10.5824 'International Tables Vol C Tables 4.2.6.8 and 6.1.1.4'

loop_
_geom_angle_atom_site_label_1
_geom_angle_atom_site_label_2
_geom_angle_atom_site_label_3
_geom_angle
_geom_angle_site_symmetry_1
_geom_angle_site_symmetry_3
O3 C4 O4 134(4) . .
O3 C4 C5 119(4) . .
O4 C4 C5 107(3) . .
O5 C7 O6 125(5) . .
O5 C7 C8 118(4) . .
O6 C7 C8 114(4) . .
C7 O6 Tl1 125(6) . 3
C4 O3 Tl3 90(3) . .
C4 O4 Tl3 88(3) . .
C4 O4 Tl2 124(3) . 2_655
Tl3 O4 Tl2 108.8(11) . 2_655
C7 O5 Tl1 98(2) . .
C1 O1 Tl2 101.1(15) . .
C1 O1 Tl2 130(2) . 3
Tl2 O1 Tl2 107.7(12) . 3
C1 O2 Tl2 98.9(16) . .
C1 O2 Tl2 135(3) . 3_455
Tl2 O2 Tl2 106.0(11) . 3_455
C9 C8 C7 116(4) . .
C6 C5 C4 114(5) . .
O2 C1 O1 114.1(2) . .
O2 C1 C2 123.0(2) . .
O1 C1 C2 122.9(2) . .
C3 C2 C1 110.6(2) . .
O6 Tl1 O5 79.6(12) 3_455 .
O1 Tl2 O2 45.9(4) . .
O1 Tl2 O4 101.6(12) . 2_654
O2 Tl2 O4 79.6(12) . 2_654
O1 Tl2 O1 108.6(11) . 3_455
O2 Tl2 O1 72.9(13) . 3_455
O4 Tl2 O1 98.9(12) 2_654 3_455
O1 Tl2 O2 73.4(10) . 3
O2 Tl2 O2 109.6(12) . 3
O4 Tl2 O2 82.2(11) 2_654 3
O1 Tl2 O2 177.4(12) 3_455 3
O3 Tl3 O4 48.6(7) . .

loop_
_geom_bond_atom_site_label_1
_geom_bond_atom_site_label_2
_geom_bond_distance
_geom_bond_site_symmetry_2
C4 O3 1.200(3) .
C4 O4 1.200(3) .
C4 C5 1.500(3) .
C7 O5 1.200(3) .
C7 O6 1.200(3) .
C7 C8 1.500(3) .
O6 Tl1 2.61(8) 3
O3 Tl3 2.66(3) .
O4 Tl3 2.70(3) .
O4 Tl2 2.71(4) 2_655
O5 Tl1 2.66(3) .
O1 C1 1.238(2) .
O1 Tl2 2.64(4) .
O1 Tl2 2.77(3) 3
O2 C1 1.238(2) .
O2 Tl2 2.69(3) .
O2 Tl2 2.78(4) 3_455
C8 C9 1.500(3) .
C5 C6 1.49(3) .
C1 C2 1.542(2) .
C2 C3 1.4999(19) .
Tl1 O6 2.61(8) 3_455
Tl2 O4 2.71(4) 2_654
Tl2 O1 2.77(3) 3_455
Tl2 O2 2.78(4) 3
